data_2012126
loop_
_publ_author_name
'Caignan, Gregori A.'
'Holt, Elizabeth M.'

_publ_section_title
;
 Diethyl
 4-(2,5-dimethoxyphenyl)-2,6-dimethyl-1,4-dihydropyridine-3,5-dicarboxylate,
 conformational change with solvent of crystallization
;
_journal_issue 8
_journal_name_full 'Acta Crystallographica Section C'
_journal_page_first 934
_journal_page_last 935
_journal_paper_doi 10.1107/S0108270101006916
_journal_volume 57
_journal_year 2001
_chemical_formula_moiety 'C21 H27 N O6'
_chemical_formula_sum 'C21 H27 N O6'
_chemical_formula_weight 389.44
_chemical_name_common
;
4-(2,5-dimethoxyphenyl)-2,6-dimethyl-1,4-dihydropyridine-3,5-bis(ethoxycarbo
nyl)
;
_chemical_name_systematic
;
4-(2,5-dimethoxyphenyl)-2,6-dimethyl-1,4-dihydropyridine-3,5-bis(ethoxycarbo
nyl)
;
_space_group_IT_number 14
_symmetry_cell_setting monoclinic
_symmetry_space_group_name_Hall '-P 2ybc'
_symmetry_space_group_name_H-M 'P 1 21/c 1'
_cell_angle_alpha 90.00
_cell_angle_beta 90.25(3)
_cell_angle_gamma 90.00
_cell_formula_units_Z 4
_cell_length_a 7.640(2)
_cell_length_b 8.606(6)
_cell_length_c 30.307(17)
_cell_measurement_reflns_used 21
_cell_measurement_temperature 293(2)
_cell_measurement_theta_max 10.698
_cell_measurement_theta_min 5.006
_cell_volume 1992.7(19)
_computing_cell_refinement XSCANS
_computing_data_collection 'XSCANS (Siemens, 1991)'
_computing_data_reduction XSCANS
_computing_molecular_graphics 'XP (Siemens, 1990)'
_computing_structure_refinement 'SHELXL97 (Sheldrick, 1997)'
_computing_structure_solution 'SHELXS97 (Sheldrick, 1990)'
_diffrn_ambient_temperature 293(2)
_diffrn_measured_fraction_theta_full .930
_diffrn_measured_fraction_theta_max .930
_diffrn_measurement_device_type 'Syntex P4 4-circle-diffractometer'
_diffrn_measurement_method \q/2\q
_diffrn_radiation_monochromator graphite
_diffrn_radiation_source 'fine-focus sealed tube'
_diffrn_radiation_type MoK\a
_diffrn_radiation_wavelength .71073
_diffrn_reflns_av_R_equivalents .0790
_diffrn_reflns_av_sigmaI/netI .0761
_diffrn_reflns_limit_h_max 1
_diffrn_reflns_limit_h_min -8
_diffrn_reflns_limit_k_max 1
_diffrn_reflns_limit_k_min -10
_diffrn_reflns_limit_l_max 35
_diffrn_reflns_limit_l_min -35
_diffrn_reflns_number 4802
_diffrn_reflns_theta_full 24.71
_diffrn_reflns_theta_max 24.71
_diffrn_reflns_theta_min 2.46
_diffrn_standards_decay_% none
_diffrn_standards_interval_count 97
_diffrn_standards_number 3
_exptl_absorpt_coefficient_mu .095
_exptl_absorpt_correction_type none
_exptl_crystal_colour yellow
_exptl_crystal_density_diffrn 1.298
_exptl_crystal_density_method 'not measured'
_exptl_crystal_description rhomb
_exptl_crystal_F_000 832
_exptl_crystal_size_max .2
_exptl_crystal_size_mid .15
_exptl_crystal_size_min .15
_refine_diff_density_max .020
_refine_diff_density_min -.023
_refine_ls_extinction_method none
_refine_ls_goodness_of_fit_ref 1.027
_refine_ls_hydrogen_treatment constr
_refine_ls_matrix_type full
_refine_ls_number_parameters 253
_refine_ls_number_reflns 3380
_refine_ls_number_restraints 0
_refine_ls_restrained_S_all 1.027
_refine_ls_R_factor_all .1092
_refine_ls_R_factor_gt .0569
_refine_ls_shift/su_max <0.001
_refine_ls_shift/su_mean .000
_refine_ls_structure_factor_coef Fsqd
_refine_ls_weighting_details 'w=1/[\s^2^(Fo^2^)+(0.0609P)^2^+0.7570P] where P=(Fo^2^+2Fc^2^)/3'
_refine_ls_weighting_scheme calc
_refine_ls_wR_factor_ref .1131
_reflns_number_gt 2030
_reflns_number_total 3380
_reflns_threshold_expression I>2\s(I)
_cod_data_source_file fr1330.cif
_cod_data_source_block II
_cod_original_sg_symbol_H-M 'P 21/c'
_cod_database_code 2012126

loop_
_symmetry_equiv_pos_as_xyz
'x, y, z'
'-x, y+1/2, -z+1/2'
'-x, -y, -z'
'x, -y-1/2, z-1/2'

loop_
_atom_site_label
_atom_site_fract_x
_atom_site_fract_y
_atom_site_fract_z
_atom_site_U_iso_or_equiv
_atom_site_adp_type
_atom_site_calc_flag
_atom_site_refinement_flags
_atom_site_occupancy
_atom_site_disorder_assembly
_atom_site_disorder_group
_atom_site_type_symbol
N1 .7998(3) .4352(3) .57065(9) .0495(7) Uani d . 1 . . N
H1A .9082 .4690 .5642 .080 Uiso d R 1 . . H
C2 .6599(4) .5303(4) .56147(10) .0449(8) Uani d . 1 . . C
C2' .7116(4) .6712(4) .53518(12) .0613(10) Uani d . 1 . . C
H2'A .6101 .7343 .5297 .080 Uiso d PR .50 . . H
H2'B .7970 .7304 .5513 .080 Uiso d PR .50 . . H
H2'C .7604 .6384 .5076 .080 Uiso d PR .50 . . H
H2'D .8291 .6768 .5242 .080 Uiso d PR .50 . . H
H2'E .6875 .7641 .5516 .080 Uiso d PR .50 . . H
H2'F .6311 .6827 .5110 .080 Uiso d PR .50 . . H
C3 .4981(3) .4906(3) .57586(9) .0408(7) Uani d . 1 . . C
C3' .3368(4) .5711(4) .56398(10) .0429(7) Uani d . 1 . . C
C3" .2034(4) .7967(4) .53365(12) .0569(9) Uani d . 1 . . C
H3"A .1406 .7441 .5106 .080 Uiso d R 1 . . H
H3"B .1275 .8080 .5586 .080 Uiso d R 1 . . H
C3'" .2647(4) .9509(4) .51736(14) .0700(11) Uani d . 1 . . C
H3'A .1657 1.0130 .5089 .080 Uiso d PR .50 . . H
H3'B .3274 1.0019 .5408 .080 Uiso d PR .50 . . H
H3'C .3406 .9377 .4925 .080 Uiso d PR .50 . . H
H3'D .2424 1.0171 .5422 .080 Uiso d PR .50 . . H
H3'E .3788 .9839 .5081 .080 Uiso d PR .50 . . H
H3'F .1754 .9817 .4968 .080 Uiso d PR .50 . . H
O3' .1905(3) .5198(3) .57044(8) .0623(7) Uani d . 1 . . O
O3" .3586(2) .7113(3) .54570(7) .0554(6) Uani d . 1 . . O
C4 .4742(3) .3551(3) .60774(10) .0411(7) Uani d . 1 . . C
H4A .3722 .2988 .5983 .080 Uiso d R 1 . . H
C5 .6275(4) .2438(3) .60497(10) .0415(7) Uani d . 1 . . C
C5' .6062(4) .0841(4) .62133(11) .0527(8) Uani d . 1 . . C
C5" .4117(5) -.1022(4) .65056(12) .0608(9) Uani d . 1 . . C
H5"A .4378 -.1776 .6282 .080 Uiso d R 1 . . H
H5"B .4863 -.1213 .6755 .080 Uiso d R 1 . . H
C5'" .2281(5) -.1168(5) .66351(16) .0891(14) Uani d . 1 . . C
H5'A .2052 -.2190 .6748 .080 Uiso d R 1 . . H
H5'B .2036 -.0411 .6859 .080 Uiso d R 1 . . H
H5'C .1549 -.0977 .6383 .080 Uiso d R 1 . . H
O5' .7190(4) -.0126(3) .62408(13) .1030(11) Uani d . 1 . . O
O5" .4417(3) .0531(2) .63355(7) .0543(6) Uani d . 1 . . O
C6 .7843(4) .2897(4) .58914(10) .0456(8) Uani d . 1 . . C
C6' .9504(4) .1968(4) .58776(12) .0588(9) Uani d . 1 . . C
H6'A .9305 .0971 .6010 .080 Uiso d PR .50 . . H
H6'B .9852 .1830 .5576 .080 Uiso d PR .50 . . H
H6'C 1.0413 .2502 .6036 .080 Uiso d PR .50 . . H
H6'D 1.0442 .2528 .5740 .080 Uiso d PR .50 . . H
H6'E .9823 .1659 .6172 .080 Uiso d PR .50 . . H
H6'F .9289 .1051 .5705 .084 Uiso d PR .50 . . H
C7 .4386(4) .4118(3) .65474(10) .0414(7) Uani d . 1 . . C
C8 .5580(4) .5035(4) .67781(11) .0500(8) Uani d . 1 . . C
O8 .7116(3) .5372(3) .65643(8) .0639(7) Uani d . 1 . . O
C13 .8308(5) .6460(4) .67450(15) .0781(12) Uani d . 1 . . C
H13A .9304 .6551 .6555 .080 Uiso d R 1 . . H
H13B .7746 .7453 .6772 .080 Uiso d R 1 . . H
H13C .8684 .6113 .7031 .080 Uiso d R 1 . . H
C9 .5191(5) .5547(4) .72034(12) .0626(10) Uani d . 1 . . C
H9A .6021 .6178 .7361 .080 Uiso d R 1 . . H
C10 .3634(5) .5128(4) .73969(12) .0637(10) Uani d . 1 . . C
H10A .3359 .5492 .7688 .080 Uiso d R 1 . . H
C11 .2442(4) .4219(4) .71754(11) .0545(8) Uani d . 1 . . C
O11 .0911(3) .3888(3) .73968(8) .0730(7) Uani d . 1 . . O
C14 -.0271(5) .2853(5) .71924(14) .0787(12) Uani d . 1 . . C
H14A -.1274 .2731 .7379 .080 Uiso d R 1 . . H
H14B -.0635 .3259 .6912 .080 Uiso d R 1 . . H
H14C .0283 .1863 .7151 .080 Uiso d R 1 . . H
C12 .2833(4) .3719(4) .67535(10) .0475(8) Uani d . 1 . . C
H12A .2002 .3075 .6601 .080 Uiso d R 1 . . H

loop_
_atom_site_aniso_label
_atom_site_aniso_U_11
_atom_site_aniso_U_22
_atom_site_aniso_U_33
_atom_site_aniso_U_12
_atom_site_aniso_U_13
_atom_site_aniso_U_23
N1 .0324(13) .0508(16) .0655(17) -.0018(12) -.0013(12) .0099(14)
C2 .0357(16) .0477(18) .0512(18) -.0031(14) -.0045(13) .0087(15)
C2' .0375(17) .065(2) .082(2) -.0040(16) .0059(16) .022(2)
C3 .0343(15) .0424(17) .0457(17) -.0026(13) -.0033(13) .0042(14)
C3' .0327(16) .0500(19) .0459(17) -.0044(15) -.0044(13) .0067(15)
C3" .0369(17) .066(2) .067(2) .0077(16) -.0045(15) .0171(19)
C3'" .054(2) .069(3) .087(3) .0096(19) -.0043(19) .024(2)
O3' .0327(12) .0686(16) .0856(18) -.0049(11) -.0030(11) .0249(13)
O3" .0364(11) .0566(14) .0733(15) .0027(10) -.0039(10) .0192(13)
C4 .0324(15) .0442(17) .0467(17) -.0068(14) -.0028(13) .0033(14)
C5 .0354(15) .0395(17) .0497(18) -.0022(14) -.0054(13) -.0016(14)
C5' .0457(19) .0486(19) .064(2) -.0004(17) -.0059(16) .0053(18)
C5" .070(2) .044(2) .069(2) -.0121(18) -.0072(18) .0118(18)
C5'" .075(3) .075(3) .118(4) -.016(2) -.001(2) .033(3)
O5' .0627(17) .0632(17) .183(3) .0126(15) .0167(18) .042(2)
O5" .0492(13) .0436(13) .0700(15) -.0068(10) -.0014(11) .0094(11)
C6 .0367(17) .0451(18) .0548(19) .0010(15) -.0098(14) -.0006(16)
C6' .0404(17) .063(2) .072(2) .0031(16) -.0037(16) .0067(19)
C7 .0389(16) .0397(17) .0457(17) -.0004(14) -.0071(13) .0046(15)
C8 .0449(18) .0473(19) .058(2) .0025(16) -.0109(15) .0053(17)
O8 .0511(14) .0702(16) .0701(16) -.0173(12) -.0155(12) -.0080(13)
C13 .060(2) .059(2) .115(3) -.0140(19) -.033(2) -.003(2)
C9 .072(2) .055(2) .060(2) .0074(19) -.0264(19) -.0087(19)
C10 .080(3) .066(2) .0450(19) .017(2) -.0065(18) -.0029(18)
C11 .061(2) .054(2) .0488(19) .0099(18) .0017(16) .0064(18)
O11 .0746(17) .088(2) .0563(15) .0019(16) .0168(13) .0037(15)
C14 .072(3) .080(3) .084(3) .000(2) .030(2) .011(2)
C12 .0481(18) .0478(19) .0466(18) .0029(15) -.0037(14) .0039(16)

loop_
_atom_type_symbol
_atom_type_description
_atom_type_scat_dispersion_real
_atom_type_scat_dispersion_imag
_atom_type_scat_source
C C .0033 .0016 'International Tables Vol C Tables 4.2.6.8 and 6.1.1.4'
H H .0000 .0000 'International Tables Vol C Tables 4.2.6.8 and 6.1.1.4'
N N .0061 .0033 'International Tables Vol C Tables 4.2.6.8 and 6.1.1.4'
O O .0106 .0060 'International Tables Vol C Tables 4.2.6.8 and 6.1.1.4'

loop_
_geom_angle_atom_site_label_1
_geom_angle_atom_site_label_2
_geom_angle_atom_site_label_3
_geom_angle
_geom_angle_publ_flag
C2 N1 C6 123.8(2) no
C2 N1 H1A 118.6 no
C6 N1 H1A 117.6 no
C3 C2 N1 119.6(3) no
C3 C2 C2' 127.9(3) no
N1 C2 C2' 112.4(2) no
C2 C2' H2'A 109.5 no
C2 C2' H2'B 109.8 no
H2'A C2' H2'B 109.5 no
C2 C2' H2'C 109.1 no
H2'A C2' H2'C 109.5 no
H2'B C2' H2'C 109.5 no
C2 C2' H2'D 118.2 no
C2 C2' H2'E 110.2 no
H2'D C2' H2'E 108.7 no
C2 C2' H2'F 108.6 no
H2'D C2' H2'F 109.1 no
H2'E C2' H2'F 100.7 no
C2 C3 C3' 124.9(3) no
C2 C3 C4 120.5(3) no
C3' C3 C4 114.6(2) no
O3' C3' O3" 120.6(3) no
O3' C3' C3 124.3(3) no
O3" C3' C3 115.1(2) no
O3" C3" C3'" 106.2(3) no
O3" C3" H3"A 110.6 no
C3'" C3" H3"A 109.6 no
O3" C3" H3"B 110.6 no
C3'" C3" H3"B 111.2 no
H3"A C3" H3"B 108.7 no
C3" C3'" H3'A 109.6 no
C3" C3'" H3'B 108.6 no
H3'A C3'" H3'B 109.5 no
C3" C3'" H3'C 110.2 no
H3'A C3'" H3'C 109.5 no
H3'B C3'" H3'C 109.5 no
C3" C3'" H3'D 102.2 no
C3" C3'" H3'E 130.3 no
H3'D C3'" H3'E 102.6 no
C3" C3'" H3'F 103.7 no
H3'D C3'" H3'F 102.6 no
H3'E C3'" H3'F 111.8 no
C3' O3" C3" 117.4(2) no
C5 C4 C3 110.7(2) no
C5 C4 C7 113.2(2) no
C3 C4 C7 111.6(2) no
C5 C4 H4A 106.9 no
C3 C4 H4A 107.2 no
C7 C4 H4A 107.0 no
C6 C5 C5' 119.5(3) no
C6 C5 C4 121.5(3) no
C5' C5 C4 119.0(3) no
O5' C5' O5" 121.1(3) no
O5' C5' C5 126.3(3) no
O5" C5' C5 112.6(3) no
O5" C5" C5'" 109.1(3) no
O5" C5" H5"A 109.7 no
C5'" C5" H5"A 109.5 no
O5" C5" H5"B 110.1 no
C5'" C5" H5"B 109.9 no
H5"A C5" H5"B 108.5 no
C5" C5'" H5'A 110.5 no
C5" C5'" H5'B 108.8 no
H5'A C5'" H5'B 109.5 no
C5" C5'" H5'C 109.1 no
H5'A C5'" H5'C 109.5 no
H5'B C5'" H5'C 109.5 no
C5' O5" C5" 115.6(3) no
C5 C6 N1 119.2(3) no
C5 C6 C6' 127.3(3) no
N1 C6 C6' 113.5(3) no
C6 C6' H6'A 109.2 no
C6 C6' H6'B 109.3 no
H6'A C6' H6'B 109.5 no
C6 C6' H6'C 110.0 no
H6'A C6' H6'C 109.5 no
H6'B C6' H6'C 109.5 no
C6 C6' H6'D 112.2 no
C6 C6' H6'E 109.4 no
H6'D C6' H6'E 110.9 no
C6 C6' H6'F 108.1 no
H6'D C6' H6'F 107.6 no
H6'E C6' H6'F 108.6 no
C12 C7 C8 118.3(3) no
C12 C7 C4 119.7(3) no
C8 C7 C4 122.0(3) no
O8 C8 C7 116.2(3) no
O8 C8 C9 123.7(3) no
C7 C8 C9 120.1(3) no
C8 O8 C13 120.5(3) no
O8 C13 H13A 109.4 no
O8 C13 H13B 109.5 no
H13A C13 H13B 109.5 no
O8 C13 H13C 109.5 no
H13A C13 H13C 109.5 no
H13B C13 H13C 109.5 no
C10 C9 C8 119.9(3) no
C10 C9 H9A 120.5 no
C8 C9 H9A 119.6 no
C11 C10 C9 120.9(3) no
C11 C10 H10A 119.2 no
C9 C10 H10A 119.9 no
C10 C11 O11 116.2(3) no
C10 C11 C12 118.9(3) no
O11 C11 C12 124.9(3) no
C11 O11 C14 117.3(3) no
O11 C14 H14A 108.8 no
O11 C14 H14B 110.0 no
H14A C14 H14B 109.5 no
O11 C14 H14C 109.6 no
H14A C14 H14C 109.5 no
H14B C14 H14C 109.5 no
C11 C12 C7 121.9(3) no
C11 C12 H12A 118.7 no
C7 C12 H12A 119.4 no

loop_
_geom_bond_atom_site_label_1
_geom_bond_atom_site_label_2
_geom_bond_site_symmetry_2
_geom_bond_distance
_geom_bond_publ_flag
N1 C2 . 1.374(4) yes
N1 C6 . 1.377(4) yes
N1 H1A . .9000 no
C2 C3 . 1.356(4) yes
C2 C2' . 1.505(4) yes
C2' H2'A . .9600 no
C2' H2'B . .9600 no
C2' H2'C . .9599 no
C2' H2'D . .9601 no
C2' H2'E . .9600 no
C2' H2'F . .9600 no
C3 C3' . 1.458(4) yes
C3 C4 . 1.526(4) yes
C3' O3' . 1.218(3) yes
C3' O3" . 1.339(4) yes
C3" O3" . 1.441(3) yes
C3" C3'" . 1.492(5) yes
C3" H3"A . .9599 no
C3" H3"B . .9599 no
C3'" H3'A . .9600 no
C3'" H3'B . .9600 no
C3'" H3'C . .9600 no
C3'" H3'D . .9600 no
C3'" H3'E . .9600 no
C3'" H3'F . .9600 no
C4 C5 . 1.515(4) yes
C4 C7 . 1.531(4) yes
C4 H4A . .9601 no
C5 C6 . 1.352(4) yes
C5 C5' . 1.470(5) yes
C5' O5' . 1.201(4) yes
C5' O5" . 1.339(4) yes
C5" O5" . 1.451(4) yes
C5" C5'" . 1.464(5) yes
C5" H5"A . .9600 no
C5" H5"B . .9599 no
C5'" H5'A . .9600 no
C5'" H5'B . .9600 no
C5'" H5'C . .9601 no
C6 C6' . 1.501(4) yes
C6' H6'A . .9599 no
C6' H6'B . .9599 no
C6' H6'C . .9601 no
C6' H6'D . .9600 no
C6' H6'E . .9599 no
C6' H6'F . .9599 no
C7 C12 . 1.387(4) yes
C7 C8 . 1.392(4) yes
C8 O8 . 1.374(4) yes
C8 C9 . 1.395(5) yes
O8 C13 . 1.414(4) yes
C13 H13A . .9600 no
C13 H13B . .9600 no
C13 H13C . .9601 no
C9 C10 . 1.376(5) yes
C9 H9A . .9600 no
C10 C11 . 1.373(5) yes
C10 H10A . .9599 no
C11 O11 . 1.381(4) yes
C11 C12 . 1.383(4) yes
O11 C14 . 1.410(5) yes
C14 H14A . .9600 no
C14 H14B . .9599 no
C14 H14C . .9600 no
C12 H12A . .9600 no

loop_
_geom_hbond_atom_site_label_D
_geom_hbond_atom_site_label_H
_geom_hbond_atom_site_label_A
_geom_hbond_site_symmetry_A
_geom_hbond_distance_DH
_geom_hbond_distance_HA
_geom_hbond_distance_DA
_geom_hbond_angle_DHA
N1 H1A O3' 1_655 .90 2.21 3.073(3) 160.9
